data_2107049
loop_
_publ_author_name
'Loub, J.'
'Paulus, H.'

_publ_section_title
;
 Structure of the 2:1 Adduct of Potassium Hydrogenphosphite and
 Phosphorous Acid
;
_journal_name_full 'Acta Crystallographica B (24,1968-38,1982)'
_journal_page_first 2058
_journal_page_last 2059
_journal_volume 37
_journal_year 1981
_chemical_formula_sum 'H7 K2 O9 P3'
_chemical_name_systematic 'K2 (H2 P O3)2 (H3 P O3)'
_space_group_IT_number 2
_symmetry_space_group_name_Hall '-P 1'
_symmetry_space_group_name_H-M 'P -1'
_cell_angle_alpha 112.58
_cell_angle_beta 87.88
_cell_angle_gamma 101.21
_cell_formula_units_Z 2
_cell_length_a 8.59
_cell_length_b 9.01
_cell_length_c 7.576
_cell_volume 530.616
_citation_journal_id_ASTM ACBCAR
_cod_data_source_file Loub_ACBCAR_1981_1575.cif
_cod_data_source_block H7K2O9P3
_cod_original_cell_volume 530.6157
_cod_database_code 2107049

loop_
_symmetry_equiv_pos_as_xyz
x,y,z
-x,-y,-z

loop_
_atom_site_label
_atom_site_type_symbol
_atom_site_fract_x
_atom_site_fract_y
_atom_site_fract_z
_atom_site_occupancy
_atom_site_U_iso_or_equiv
O3 O-2 -0.2792 0.1886 0.0063 1 0.0
K2 K+1 0.9238 0.1499 0.4084 1 0.0
O8 O-2 0.291 0.1973 1.0214 1 0.0
P1 P+3 -0.1057 0.2224 -0.0621 1 0.0
H5 H+1 0.495 0.323 0.921 1 0.0
O9 O-2 0.2702 0.3652 0.8353 1 0.0
P2 P+3 0.2813 0.5183 0.4661 1 0.0
O6 O-2 0.1408 0.5331 0.3515 1 0.0
O2 O-2 0.0102 0.2412 0.0955 1 0.0
H2 H+1 -0.282 0.257 0.132 1 0.0
O7 O-2 0.3783 0.1017 0.6795 1 0.0
O5 O-2 0.2431 0.3634 0.5031 1 0.0
K1 K+1 0.4033 0.0974 0.3152 1 0.0
H4 H+1 0.09 0.438 0.261 1 0.0
P3 P+3 0.3659 0.2434 0.8563 1 0.0
O4 O-2 0.3231 0.6775 0.6334 1 0.0
H7 H+1 0.269 0.361 0.703 1 0.0
H6 H+1 0.194 0.218 1.058 1 0.0
O1 O-2 -0.0949 0.0942 -0.2545 1 0.0
H1 H+1 -0.094 0.368 -0.066 1 0.0
H3 H+1 0.39 0.499 0.341 1 0.0
